data_4066218
loop_
_publ_author_name
'Chen, Shuli'
'Ng, Joseph Kok-Peng'
'Pullarkat, Sumod A.'
'Liu, Fengli'
'Li, Yongxin'
'Leung, Pak-Hing'

_publ_section_title
;
 Asymmetric Synthesis of New Diphosphines and Pyridylphosphines via a
 Kinetic Resolution Process Promoted and Controlled by a Chiral
 Palladacycle
;
_journal_issue 15
_journal_name_full Organometallics
_journal_page_first 3374
_journal_paper_doi 10.1021/om100358g
_journal_volume 29
_journal_year 2010
_chemical_absolute_configuration ad
_chemical_formula_moiety 'C29 H34 N2 P Pd, Cl O4'
_chemical_formula_sum 'C29 H34 Cl N2 O4 P Pd'
_chemical_formula_weight 647.40
_chemical_name_systematic
;

 ?

;
_space_group_IT_number 19
_symmetry_cell_setting orthorhombic
_symmetry_space_group_name_Hall 'P 2ac 2ab'
_symmetry_space_group_name_H-M 'P 21 21 21'
_atom_sites_solution_hydrogens geom
_atom_sites_solution_primary direct
_atom_sites_solution_secondary difmap
_audit_creation_method SHELXL-97
_cell_angle_alpha 90.00
_cell_angle_beta 90.00
_cell_angle_gamma 90.00
_cell_formula_units_Z 4
_cell_length_a 10.1048(3)
_cell_length_b 11.6626(4)
_cell_length_c 24.2070(8)
_cell_measurement_reflns_used 6558
_cell_measurement_temperature 173(2)
_cell_measurement_theta_max 32.30
_cell_measurement_theta_min 2.18
_cell_volume 2852.75(16)
_computing_cell_refinement 'Bruker SMART'
_computing_data_collection 'Bruker SMART'
_computing_data_reduction 'Bruker SAINT'
_computing_molecular_graphics 'Bruker SHELXTL'
_computing_publication_material 'Bruker SHELXTL'
_computing_structure_refinement 'SHELXL-97 (Sheldrick, 1997)'
_computing_structure_solution 'SHELXS-97 (Sheldrick, 1990)'
_diffrn_ambient_temperature 173(2)
_diffrn_measured_fraction_theta_full 0.991
_diffrn_measured_fraction_theta_max 0.991
_diffrn_measurement_device_type 'CCD area detector'
_diffrn_measurement_method 'phi and omega scans'
_diffrn_radiation_monochromator graphite
_diffrn_radiation_source 'fine-focus sealed tube'
_diffrn_radiation_type MoK\a
_diffrn_radiation_wavelength 0.71073
_diffrn_reflns_av_R_equivalents 0.0581
_diffrn_reflns_av_sigmaI/netI 0.0659
_diffrn_reflns_limit_h_max 15
_diffrn_reflns_limit_h_min -16
_diffrn_reflns_limit_k_max 19
_diffrn_reflns_limit_k_min -19
_diffrn_reflns_limit_l_max 39
_diffrn_reflns_limit_l_min -38
_diffrn_reflns_number 43242
_diffrn_reflns_theta_full 35.80
_diffrn_reflns_theta_max 35.80
_diffrn_reflns_theta_min 1.68
_exptl_absorpt_coefficient_mu 0.837
_exptl_absorpt_correction_T_max 0.8504
_exptl_absorpt_correction_T_min 0.7306
_exptl_absorpt_correction_type multi-scan
_exptl_absorpt_process_details sadabs
_exptl_crystal_colour colourless
_exptl_crystal_density_diffrn 1.507
_exptl_crystal_density_method 'not measured'
_exptl_crystal_description prism
_exptl_crystal_F_000 1328
_exptl_crystal_size_max 0.40
_exptl_crystal_size_mid 0.34
_exptl_crystal_size_min 0.20
_refine_diff_density_max 1.426
_refine_diff_density_min -1.848
_refine_diff_density_rms 0.181
_refine_ls_abs_structure_details 'Flack H D (1983), Acta Cryst. A39, 876-881'
_refine_ls_abs_structure_Flack -0.02(3)
_refine_ls_extinction_method none
_refine_ls_goodness_of_fit_ref 1.186
_refine_ls_hydrogen_treatment constr
_refine_ls_matrix_type full
_refine_ls_number_parameters 347
_refine_ls_number_reflns 13126
_refine_ls_number_restraints 0
_refine_ls_restrained_S_all 1.186
_refine_ls_R_factor_all 0.0772
_refine_ls_R_factor_gt 0.0451
_refine_ls_shift/su_max 0.001
_refine_ls_shift/su_mean 0.000
_refine_ls_structure_factor_coef Fsqd
_refine_ls_weighting_details 'calc w=1/[\s^2^(Fo^2^)+(0.0417P)^2^+3.1862P] where P=(Fo^2^+2Fc^2^)/3'
_refine_ls_weighting_scheme calc
_refine_ls_wR_factor_gt 0.0956
_refine_ls_wR_factor_ref 0.1411
_reflns_number_gt 9949
_reflns_number_total 13126
_reflns_threshold_expression >2sigma(I)
_cod_data_source_file om100358g_si_001.cif
_cod_data_source_block leung421
_cod_depositor_comments
;
The following automatic conversions were performed:

'_symmetry_cell_setting' value 'Orthorhombic' changed to
'orthorhombic' according to
/home/saulius/struct/CIF-dictionaries/cif_core.dic dictionary named
'cif_core.dic' version 2.4.1 from 2010-06-29.

Automatic conversion script
Id: cif_fix_values 1715 2011-07-08 13:25:40Z adriana 
;
_cod_original_sg_symbol_H-M P2(1)2(1)2(1)
_cod_database_code 4066218

loop_
_symmetry_equiv_pos_as_xyz
'x, y, z'
'-x+1/2, -y, z+1/2'
'-x, y+1/2, -z+1/2'
'x+1/2, -y+1/2, -z'

loop_
_atom_site_label
_atom_site_type_symbol
_atom_site_fract_x
_atom_site_fract_y
_atom_site_fract_z
_atom_site_U_iso_or_equiv
_atom_site_adp_type
_atom_site_occupancy
_atom_site_symmetry_multiplicity
_atom_site_calc_flag
_atom_site_refinement_flags
Pd1 Pd 0.43027(2) 0.93704(2) 0.883774(11) 0.02213(6) Uani 1 1 d .
C1 C 0.5943(3) 0.9203(3) 0.83894(14) 0.0251(6) Uani 1 1 d .
C2 C 0.6394(4) 0.9915(3) 0.79522(16) 0.0291(7) Uani 1 1 d .
H2 H 0.5910 1.0586 0.7859 0.035 Uiso 1 1 calc R
C3 C 0.7511(4) 0.9648(3) 0.76659(18) 0.0328(8) Uani 1 1 d .
H3 H 0.7767 1.0118 0.7364 0.039 Uiso 1 1 calc R
C4 C 0.8303(4) 0.8688(3) 0.78050(16) 0.0281(7) Uani 1 1 d .
C5 C 0.9517(5) 0.8458(4) 0.7538(2) 0.0393(10) Uani 1 1 d .
H5 H 0.9802 0.8945 0.7247 0.047 Uiso 1 1 calc R
C6 C 1.0293(4) 0.7544(4) 0.7690(2) 0.0397(9) Uani 1 1 d .
H6 H 1.1110 0.7404 0.7508 0.048 Uiso 1 1 calc R
C7 C 0.9864(4) 0.6818(4) 0.81186(19) 0.0348(8) Uani 1 1 d .
H7 H 1.0398 0.6186 0.8227 0.042 Uiso 1 1 calc R
C8 C 0.8687(4) 0.7012(3) 0.83811(16) 0.0290(7) Uani 1 1 d .
H8 H 0.8416 0.6511 0.8669 0.035 Uiso 1 1 calc R
C9 C 0.7862(4) 0.7948(3) 0.82318(15) 0.0242(6) Uani 1 1 d .
C10 C 0.6634(3) 0.8204(3) 0.85040(14) 0.0228(6) Uani 1 1 d .
C11 C 0.6049(3) 0.7415(3) 0.89298(15) 0.0247(6) Uani 1 1 d .
H11 H 0.6285 0.6606 0.8835 0.030 Uiso 1 1 calc R
C12 C 0.6584(5) 0.7694(4) 0.95050(17) 0.0351(8) Uani 1 1 d .
H12A H 0.6262 0.8450 0.9620 0.053 Uiso 1 1 calc R
H12B H 0.7553 0.7698 0.9496 0.053 Uiso 1 1 calc R
H12C H 0.6278 0.7113 0.9768 0.053 Uiso 1 1 calc R
C13 C 0.4091(4) 0.6980(4) 0.83806(19) 0.0347(8) Uani 1 1 d .
H13A H 0.4246 0.6153 0.8411 0.052 Uiso 1 1 calc R
H13B H 0.4573 0.7282 0.8061 0.052 Uiso 1 1 calc R
H13C H 0.3142 0.7123 0.8333 0.052 Uiso 1 1 calc R
C14 C 0.3867(5) 0.7041(4) 0.9367(2) 0.0388(10) Uani 1 1 d .
H14A H 0.2909 0.7082 0.9307 0.058 Uiso 1 1 calc R
H14B H 0.4097 0.7461 0.9704 0.058 Uiso 1 1 calc R
H14C H 0.4135 0.6238 0.9405 0.058 Uiso 1 1 calc R
C15 C 0.1323(4) 0.9109(4) 0.90010(19) 0.0379(10) Uani 1 1 d .
H15 H 0.1433 0.8624 0.8689 0.045 Uiso 1 1 calc R
C16 C 0.0048(4) 0.9381(5) 0.9172(2) 0.0427(10) Uani 1 1 d .
H16 H -0.0700 0.9104 0.8975 0.051 Uiso 1 1 calc R
C17 C -0.0108(4) 1.0064(4) 0.9635(2) 0.0419(10) Uani 1 1 d .
H17 H -0.0967 1.0253 0.9766 0.050 Uiso 1 1 calc R
C18 C 0.1002(4) 1.0463(3) 0.99011(18) 0.0333(8) Uani 1 1 d .
H18 H 0.0914 1.0928 1.0221 0.040 Uiso 1 1 calc R
C19 C 0.2253(4) 1.0187(3) 0.97033(15) 0.0255(6) Uani 1 1 d .
C20 C 0.3486(4) 1.0692(4) 0.99454(15) 0.0299(7) Uani 1 1 d .
H20A H 0.4180 1.0095 0.9969 0.036 Uiso 1 1 calc R
H20B H 0.3301 1.0969 1.0324 0.036 Uiso 1 1 calc R
C21 C 0.3983(4) 1.1693(3) 0.95882(16) 0.0281(7) Uani 1 1 d .
H21A H 0.4835 1.1971 0.9739 0.034 Uiso 1 1 calc R
H21B H 0.3339 1.2331 0.9611 0.034 Uiso 1 1 calc R
C22 C 0.2757(4) 1.1755(4) 0.84796(19) 0.0346(8) Uani 1 1 d .
H22A H 0.1951 1.1545 0.8689 0.041 Uiso 1 1 calc R
H22B H 0.2771 1.2599 0.8437 0.041 Uiso 1 1 calc R
C23 C 0.2718(6) 1.1194(5) 0.7913(2) 0.0511(13) Uani 1 1 d .
H23A H 0.3456 1.1479 0.7689 0.077 Uiso 1 1 calc R
H23B H 0.1880 1.1382 0.7730 0.077 Uiso 1 1 calc R
H23C H 0.2792 1.0361 0.7954 0.077 Uiso 1 1 calc R
C24 C 0.5575(4) 1.2213(3) 0.86559(17) 0.0323(8) Uani 1 1 d .
C25 C 0.6825(4) 1.1964(4) 0.8865(2) 0.0417(10) Uani 1 1 d .
H25 H 0.6949 1.1296 0.9083 0.050 Uiso 1 1 calc R
C26 C 0.7901(5) 1.2683(5) 0.8758(3) 0.0576(16) Uani 1 1 d .
H26 H 0.8753 1.2510 0.8901 0.069 Uiso 1 1 calc R
C27 C 0.7702(7) 1.3644(5) 0.8441(3) 0.069(2) Uani 1 1 d .
H27 H 0.8423 1.4145 0.8368 0.082 Uiso 1 1 calc R
C28 C 0.6492(8) 1.3888(5) 0.8233(3) 0.077(2) Uani 1 1 d .
H28 H 0.6375 1.4564 0.8019 0.092 Uiso 1 1 calc R
C29 C 0.5413(6) 1.3165(4) 0.8325(3) 0.0559(15) Uani 1 1 d .
H29 H 0.4578 1.3327 0.8162 0.067 Uiso 1 1 calc R
Cl1 Cl 0.15961(10) 0.44615(10) 0.92781(5) 0.0392(2) Uani 1 1 d .
N1 N 0.4562(3) 0.7559(3) 0.88908(14) 0.0274(6) Uani 1 1 d .
N2 N 0.2407(3) 0.9507(3) 0.92596(13) 0.0274(6) Uani 1 1 d .
O1 O 0.0896(7) 0.5506(6) 0.9215(3) 0.139(3) Uani 1 1 d .
O2 O 0.2826(5) 0.4437(5) 0.9000(3) 0.110(2) Uani 1 1 d .
O3 O 0.0856(7) 0.3483(6) 0.9201(4) 0.161(4) Uani 1 1 d .
O4 O 0.1865(6) 0.4488(8) 0.9847(2) 0.113(2) Uani 1 1 d .
P1 P 0.42140(9) 1.12960(7) 0.88605(4) 0.02327(15) Uani 1 1 d .

loop_
_atom_site_aniso_label
_atom_site_aniso_U_11
_atom_site_aniso_U_22
_atom_site_aniso_U_33
_atom_site_aniso_U_23
_atom_site_aniso_U_13
_atom_site_aniso_U_12
Pd1 0.02679(9) 0.01992(9) 0.01968(10) -0.00094(9) 0.00189(9) -0.00181(8)
C1 0.0354(16) 0.0219(15) 0.0181(14) 0.0001(11) 0.0002(11) -0.0025(12)
C2 0.0383(19) 0.0272(17) 0.0216(17) 0.0043(13) 0.0044(14) 0.0005(14)
C3 0.0387(18) 0.0276(17) 0.032(2) 0.0094(15) 0.0084(15) 0.0023(14)
C4 0.0292(15) 0.0301(17) 0.0249(18) 0.0006(14) 0.0043(13) -0.0004(13)
C5 0.039(2) 0.042(2) 0.037(2) 0.0066(17) 0.0105(18) -0.0001(16)
C6 0.0311(17) 0.048(2) 0.040(2) -0.001(2) 0.0047(16) 0.0049(17)
C7 0.0348(18) 0.039(2) 0.031(2) -0.0055(17) -0.0033(15) 0.0070(16)
C8 0.0334(17) 0.0298(18) 0.0238(17) -0.0003(14) -0.0050(14) 0.0031(13)
C9 0.0275(14) 0.0260(16) 0.0192(15) -0.0035(12) -0.0012(12) -0.0019(12)
C10 0.0270(14) 0.0227(14) 0.0186(15) -0.0005(12) 0.0016(11) -0.0015(11)
C11 0.0305(14) 0.0193(13) 0.0243(17) 0.0029(12) 0.0022(12) 0.0003(10)
C12 0.044(2) 0.039(2) 0.0229(18) 0.0071(16) 0.0005(15) 0.0003(17)
C13 0.0347(19) 0.0284(18) 0.041(2) -0.0067(16) 0.0008(16) -0.0021(14)
C14 0.048(2) 0.032(2) 0.036(2) 0.0100(17) 0.0162(18) -0.0047(17)
C15 0.0367(19) 0.039(2) 0.038(2) -0.0066(17) -0.0028(16) -0.0142(16)
C16 0.0291(16) 0.051(3) 0.048(3) -0.004(2) -0.0070(16) -0.0073(19)
C17 0.0282(18) 0.043(2) 0.054(3) 0.007(2) 0.0041(18) 0.0006(16)
C18 0.0349(17) 0.0304(19) 0.0346(19) 0.0004(15) 0.0081(14) 0.0009(14)
C19 0.0297(15) 0.0245(15) 0.0223(16) -0.0007(12) 0.0040(12) -0.0010(12)
C20 0.0344(16) 0.0350(18) 0.0202(15) -0.0022(15) -0.0028(12) -0.0025(15)
C21 0.0306(16) 0.0267(16) 0.0271(18) -0.0063(13) -0.0012(13) -0.0036(12)
C22 0.0390(19) 0.0318(18) 0.033(2) 0.0001(16) -0.0078(17) 0.0044(15)
C23 0.077(4) 0.048(3) 0.029(2) -0.005(2) -0.020(2) 0.013(3)
C24 0.041(2) 0.0225(15) 0.0329(18) -0.0022(13) 0.0084(16) -0.0068(14)
C25 0.0387(19) 0.040(2) 0.047(3) -0.009(2) 0.006(2) -0.0137(16)
C26 0.044(2) 0.064(3) 0.065(4) -0.034(3) 0.024(2) -0.024(2)
C27 0.078(4) 0.047(3) 0.081(4) -0.023(3) 0.054(4) -0.029(3)
C28 0.101(5) 0.033(3) 0.096(5) 0.008(3) 0.059(4) -0.010(3)
C29 0.072(4) 0.034(2) 0.062(3) 0.013(2) 0.033(3) 0.003(2)
Cl1 0.0362(4) 0.0398(5) 0.0415(5) -0.0094(5) 0.0082(4) -0.0066(4)
N1 0.0354(14) 0.0245(12) 0.0224(15) 0.0019(12) 0.0091(12) -0.0019(10)
N2 0.0301(13) 0.0261(15) 0.0259(14) -0.0019(12) 0.0016(11) -0.0053(11)
O1 0.119(5) 0.130(6) 0.169(7) 0.096(5) 0.035(5) 0.058(5)
O2 0.097(3) 0.073(3) 0.159(6) -0.061(4) 0.096(4) -0.046(3)
O3 0.098(4) 0.155(6) 0.230(8) -0.151(6) 0.101(5) -0.087(4)
O4 0.077(3) 0.198(8) 0.063(3) 0.004(4) -0.015(3) -0.024(4)
P1 0.0291(3) 0.0182(3) 0.0225(4) -0.0002(3) -0.0003(4) -0.0017(3)

loop_
_atom_type_symbol
_atom_type_description
_atom_type_scat_dispersion_real
_atom_type_scat_dispersion_imag
_atom_type_scat_source
C C 0.0033 0.0016 'International Tables Vol C Tables 4.2.6.8 and 6.1.1.4'
H H 0.0000 0.0000 'International Tables Vol C Tables 4.2.6.8 and 6.1.1.4'
N N 0.0061 0.0033 'International Tables Vol C Tables 4.2.6.8 and 6.1.1.4'
O O 0.0106 0.0060 'International Tables Vol C Tables 4.2.6.8 and 6.1.1.4'
P P 0.1023 0.0942 'International Tables Vol C Tables 4.2.6.8 and 6.1.1.4'
Cl Cl 0.1484 0.1585 'International Tables Vol C Tables 4.2.6.8 and 6.1.1.4'
Pd Pd -0.9988 1.0072 'International Tables Vol C Tables 4.2.6.8 and 6.1.1.4'

loop_
_geom_angle_atom_site_label_1
_geom_angle_atom_site_label_2
_geom_angle_atom_site_label_3
_geom_angle
C1 Pd1 N1 80.41(12)
C1 Pd1 N2 174.66(13)
N1 Pd1 N2 98.74(12)
C1 Pd1 P1 98.31(10)
N1 Pd1 P1 173.19(10)
N2 Pd1 P1 83.14(9)
C10 C1 C2 118.6(3)
C10 C1 Pd1 113.1(2)
C2 C1 Pd1 128.0(3)
C3 C2 C1 120.8(4)
C3 C2 H2 119.6
C1 C2 H2 119.6
C2 C3 C4 121.9(4)
C2 C3 H3 119.0
C4 C3 H3 119.0
C5 C4 C3 122.1(4)
C5 C4 C9 119.4(4)
C3 C4 C9 118.5(3)
C6 C5 C4 121.3(4)
C6 C5 H5 119.3
C4 C5 H5 119.3
C5 C6 C7 119.3(4)
C5 C6 H6 120.4
C7 C6 H6 120.4
C8 C7 C6 120.7(4)
C8 C7 H7 119.6
C6 C7 H7 119.6
C7 C8 C9 121.3(4)
C7 C8 H8 119.3
C9 C8 H8 119.3
C4 C9 C8 117.9(3)
C4 C9 C10 118.7(3)
C8 C9 C10 123.4(3)
C1 C10 C9 121.2(3)
C1 C10 C11 117.0(3)
C9 C10 C11 121.8(3)
C10 C11 N1 106.2(3)
C10 C11 C12 110.8(3)
N1 C11 C12 112.6(3)
C10 C11 H11 109.1
N1 C11 H11 109.1
C12 C11 H11 109.1
C11 C12 H12A 109.5
C11 C12 H12B 109.5
H12A C12 H12B 109.5
C11 C12 H12C 109.5
H12A C12 H12C 109.5
H12B C12 H12C 109.5
N1 C13 H13A 109.5
N1 C13 H13B 109.5
H13A C13 H13B 109.5
N1 C13 H13C 109.5
H13A C13 H13C 109.5
H13B C13 H13C 109.5
N1 C14 H14A 109.5
N1 C14 H14B 109.5
H14A C14 H14B 109.5
N1 C14 H14C 109.5
H14A C14 H14C 109.5
H14B C14 H14C 109.5
N2 C15 C16 122.6(4)
N2 C15 H15 118.7
C16 C15 H15 118.7
C17 C16 C15 118.6(4)
C17 C16 H16 120.7
C15 C16 H16 120.7
C18 C17 C16 118.7(4)
C18 C17 H17 120.6
C16 C17 H17 120.6
C17 C18 C19 120.2(4)
C17 C18 H18 119.9
C19 C18 H18 119.9
N2 C19 C18 121.2(3)
N2 C19 C20 116.7(3)
C18 C19 C20 122.0(3)
C19 C20 C21 110.5(3)
C19 C20 H20A 109.5
C21 C20 H20A 109.5
C19 C20 H20B 109.5
C21 C20 H20B 109.5
H20A C20 H20B 108.1
C20 C21 P1 113.0(3)
C20 C21 H21A 109.0
P1 C21 H21A 109.0
C20 C21 H21B 109.0
P1 C21 H21B 109.0
H21A C21 H21B 107.8
C23 C22 P1 110.7(3)
C23 C22 H22A 109.5
P1 C22 H22A 109.5
C23 C22 H22B 109.5
P1 C22 H22B 109.5
H22A C22 H22B 108.1
C22 C23 H23A 109.5
C22 C23 H23B 109.5
H23A C23 H23B 109.5
C22 C23 H23C 109.5
H23A C23 H23C 109.5
H23B C23 H23C 109.5
C29 C24 C25 119.2(4)
C29 C24 P1 123.0(4)
C25 C24 P1 117.8(3)
C24 C25 C26 120.9(5)
C24 C25 H25 119.6
C26 C25 H25 119.6
C27 C26 C25 118.7(6)
C27 C26 H26 120.6
C25 C26 H26 120.6
C28 C27 C26 120.8(5)
C28 C27 H27 119.6
C26 C27 H27 119.6
C27 C28 C29 121.3(6)
C27 C28 H28 119.4
C29 C28 H28 119.4
C24 C29 C28 119.1(6)
C24 C29 H29 120.4
C28 C29 H29 120.4
O3 Cl1 O4 104.8(5)
O3 Cl1 O2 113.3(3)
O4 Cl1 O2 107.3(4)
O3 Cl1 O1 115.3(5)
O4 Cl1 O1 100.6(5)
O2 Cl1 O1 113.9(4)
C14 N1 C13 108.1(3)
C14 N1 C11 112.1(3)
C13 N1 C11 108.6(3)
C14 N1 Pd1 113.2(2)
C13 N1 Pd1 111.2(3)
C11 N1 Pd1 103.6(2)
C15 N2 C19 118.8(3)
C15 N2 Pd1 118.3(3)
C19 N2 Pd1 121.3(2)
C24 P1 C22 107.6(2)
C24 P1 C21 102.14(18)
C22 P1 C21 108.02(19)
C24 P1 Pd1 123.57(14)
C22 P1 Pd1 108.29(14)
C21 P1 Pd1 106.28(13)

loop_
_geom_bond_atom_site_label_1
_geom_bond_atom_site_label_2
_geom_bond_distance
Pd1 C1 1.990(4)
Pd1 N1 2.132(3)
Pd1 N2 2.176(3)
Pd1 P1 2.2482(8)
C1 C10 1.387(5)
C1 C2 1.420(5)
C2 C3 1.360(6)
C2 H2 0.9500
C3 C4 1.417(5)
C3 H3 0.9500
C4 C5 1.413(6)
C4 C9 1.417(5)
C5 C6 1.373(7)
C5 H5 0.9500
C6 C7 1.408(7)
C6 H6 0.9500
C7 C8 1.367(6)
C7 H7 0.9500
C8 C9 1.421(5)
C8 H8 0.9500
C9 C10 1.436(5)
C10 C11 1.503(5)
C11 N1 1.516(5)
C11 C12 1.529(6)
C11 H11 1.0000
C12 H12A 0.9800
C12 H12B 0.9800
C12 H12C 0.9800
C13 N1 1.486(5)
C13 H13A 0.9800
C13 H13B 0.9800
C13 H13C 0.9800
C14 N1 1.479(5)
C14 H14A 0.9800
C14 H14B 0.9800
C14 H14C 0.9800
C15 N2 1.344(5)
C15 C16 1.390(6)
C15 H15 0.9500
C16 C17 1.384(7)
C16 H16 0.9500
C17 C18 1.375(6)
C17 H17 0.9500
C18 C19 1.389(5)
C18 H18 0.9500
C19 N2 1.344(5)
C19 C20 1.498(5)
C20 C21 1.537(6)
C20 H20A 0.9900
C20 H20B 0.9900
C21 P1 1.836(4)
C21 H21A 0.9900
C21 H21B 0.9900
C22 C23 1.520(7)
C22 P1 1.818(4)
C22 H22A 0.9900
C22 H22B 0.9900
C23 H23A 0.9800
C23 H23B 0.9800
C23 H23C 0.9800
C24 C29 1.379(7)
C24 C25 1.392(7)
C24 P1 1.811(4)
C25 C26 1.398(6)
C25 H25 0.9500
C26 C27 1.372(10)
C26 H26 0.9500
C27 C28 1.353(11)
C27 H27 0.9500
C28 C29 1.397(9)
C28 H28 0.9500
C29 H29 0.9500
Cl1 O3 1.377(5)
Cl1 O4 1.403(6)
Cl1 O2 1.414(4)
Cl1 O1 1.416(6)
